data_7703947
loop_
_publ_author_name
'Hern\'andez-Vald\'es, Daniel'
'Avignon, Fr\'ed\'eric'
'M\"uller, Peter'
'Meola, Giuseppe'
'Probst, Benjamin'
'Fox, Thomas'
'Spingler, Bernhard'
'Alberto, Roger'

_publ_section_title
;
 [Re(\h<sup>6</sup>-arene)<sub>2</sub>]<sup>+</sup> as a highly stable
 ferrocene-like scaffold for ligands and complexes.
;
_journal_issue 16
_journal_name_full 'Dalton transactions (Cambridge, England : 2003)'
_journal_page_first 5250
_journal_page_last 5256
_journal_paper_doi 10.1039/d0dt00731e
_journal_volume 49
_journal_year 2020
_chemical_formula_moiety 'C34 H28 Co F3 N4 O5 Re S, 2(C F3 O3 S)'
_chemical_formula_sum 'C36 H28 Co F9 N4 O11 Re S3'
_chemical_formula_weight 1204.93
_space_group_crystal_system monoclinic
_space_group_IT_number 13
_space_group_name_Hall '-P 2yac'
_space_group_name_H-M_alt 'P 1 2/n 1'
_atom_sites_solution_hydrogens mixed
_atom_sites_solution_primary dual
_audit_creation_date 2019-09-18
_audit_creation_method
;
Olex2 1.2
(compiled 2018.05.29 svn.r3508 for OlexSys, GUI svn.r5506)
;
_audit_update_record
;
2019-10-03 deposited with the CCDC.	2020-04-03 downloaded from the CCDC.
;
_cell_angle_alpha 90
_cell_angle_beta 92.7090(10)
_cell_angle_gamma 90
_cell_formula_units_Z 8
_cell_length_a 24.24000(10)
_cell_length_b 8.25330(10)
_cell_length_c 42.2847(2)
_cell_measurement_reflns_used 99954
_cell_measurement_temperature 160.00(10)
_cell_measurement_theta_max 79.2570
_cell_measurement_theta_min 3.5430
_cell_volume 8450.02(12)
_computing_cell_refinement 'CrysAlisPro 1.171.40.53 (Rigaku OD, 2019)'
_computing_data_collection 'CrysAlisPro 1.171.40.53 (Rigaku OD, 2019)'
_computing_data_reduction 'CrysAlisPro 1.171.40.53 (Rigaku OD, 2019)'
_computing_molecular_graphics 'Olex2 (Dolomanov et al., 2009)'
_computing_publication_material 'Olex2 (Dolomanov et al., 2009)'
_computing_structure_refinement 'ShelXL (Sheldrick, 2015)'
_computing_structure_solution 'ShelXT (Sheldrick, 2015)'
_diffrn_ambient_environment N~2~
_diffrn_ambient_temperature 160.00(10)
_diffrn_detector 'CCD plate'
_diffrn_detector_area_resol_mean 5.8140
_diffrn_detector_type 'Pilatus 200K'
_diffrn_measured_fraction_theta_full 0.999
_diffrn_measured_fraction_theta_max 0.985
_diffrn_measurement_details
;
List of Runs (angles in degrees, time in seconds):

  # Type    Start    End  Width  t~exp~   \w     \q     \k     \f   Frames
#--------------------------------------------------------------------------
  1  \w    -47.00   7.00   0.50    0.65    --  -49.62  57.00  90.00  108
  2  \w    -83.00  21.00   0.50    0.65    --  -49.62   0.00  30.00  208
  3  \w     68.00  98.00   0.50    0.65    --   49.62-125.00   0.00   60
  4  \w     33.00  64.00   0.50    2.61    --  110.00 -30.00  90.00   62
  5  \w     40.00  68.00   0.50    2.61    --  110.00 -30.00  60.00   56
  6  \w     37.00  77.00   0.50    2.61    --  110.00 -45.00  60.00   80
  7  \w     35.00  69.00   0.50    2.61    --  110.00 -30.00 120.00   68
  8  \w     32.00  66.00   0.50    2.61    --  110.00 -30.00 150.00   68
  9  \w     58.00 106.00   0.50    2.61    --  110.00 -94.00  90.00   96
 10  \w     38.00  72.00   0.50    2.61    --  110.00 -45.00 -30.00   68
 11  \w     31.00  56.00   0.50    2.61    --  110.00 -30.00 -60.00   50
 12  \w     38.00  65.00   0.50    2.61    --  110.00 -30.00 -90.00   54
 13  \w     34.00  76.00   0.50    2.61    --  110.00 -45.00 -60.00   84
 14  \w     74.00 109.00   0.50    2.61    --  110.00 -94.00-120.00   70
 15  \w     40.00 124.00   0.50    2.61    --  110.00 -62.00-101.00  168
 16  \w    107.00 174.00   0.50    2.61    --  110.00  15.00-180.00  134
 17  \w    102.00 177.00   0.50    2.61    --  110.00  62.00  35.00  150
 18  \w    136.00 167.00   0.50    2.61    --  110.00  45.00  90.00   62
 19  \w     99.00 175.00   0.50    2.61    --  110.00  61.00  60.00  152
 20  \w     36.00  61.00   0.50    2.61    --  110.00 -45.00 -90.00   50
 21  \w     38.00  65.00   0.50    2.61    --  110.00 -30.00 -30.00   54
 22  \w   -115.00 -88.00   0.50    0.65    --  -49.62   0.00  30.00   54
 23  \w   -125.00 -78.00   0.50    0.65    --  -49.62-125.00-150.00   94
 24  \w   -125.00-100.00   0.50    0.65    --  -49.62-125.00-180.00   50
 25  \w    -62.00  16.00   0.50    0.65    --  -49.62  19.00-150.00  156
 26  \w      5.00  30.00   0.50    0.65    --  -49.62  19.00 -30.00   50
 27  \w    -53.00 -13.00   0.50    0.65    --  -49.62  19.00 -30.00   80
 28  \w     36.00  89.00   0.50    0.65    --   49.62  38.00 150.00  106
 29  \w     39.00  99.00   0.50    0.65    --   49.62  57.00-180.00  120
 30  \w    -42.00 -12.00   0.50    2.61    --  -88.50  30.00 -90.00   60
 31  \w     96.00 136.00   0.50    2.61    --  110.00  45.00 120.00   80
 32  \w     96.00 130.00   0.50    2.61    --  110.00  45.00  30.00   68
 33  \w     98.00 127.00   0.50    2.61    --  110.00  15.00   0.00   58
 34  \w    102.00 141.00   0.50    2.61    --  110.00  56.00-177.76   78
 35  \w     97.00 124.00   0.50    2.61    --  110.00  30.00-180.00   54
 36  \w    105.00 131.00   0.50    2.61    --  110.00  45.00 -60.00   52
 37  \w    148.00 174.00   0.50    2.61    --  110.00  45.00 -60.00   52
 38  \w    149.00 175.00   0.50    2.61    --  110.00  45.00  90.00   52
 39  \w    130.00 174.00   0.50    2.61    --  110.00  45.00   0.00   88
 40  \w    108.00 148.00   0.50    2.61    --  110.00  15.00 -60.00   80
 41  \w     98.00 138.00   0.50    2.61    --  110.00  45.00-180.00   80
 42  \w    146.00 178.00   0.50    2.61    --  110.00  45.00-120.00   64
 43  \w     96.00 122.00   0.50    2.61    --  110.00  45.00 150.00   52
 44  \w     96.00 126.00   0.50    2.61    --  110.00  45.00   0.00   60
 45  \w     97.00 123.00   0.50    2.61    --  110.00  45.00 -30.00   52
 46  \w    140.00 170.00   0.50    2.61    --  110.00  45.00 -30.00   60
 47  \w    106.00 139.00   0.50    2.61    --  110.00  30.00   0.00   66
 48  \w     95.00 120.00   0.50    2.61    --  110.00  48.00 132.01   50
 49  \w    145.00 173.00   0.50    2.61    --  110.00  15.00  30.00   56
 50  \w    149.00 174.00   0.50    2.61    --  110.00  30.00 -90.00   50
 51  \w    140.00 167.00   0.50    2.61    --  110.00  45.00 120.00   54
 52  \w    101.00 131.00   0.50    2.61    --  110.00  45.00  90.00   60
 53  \w     96.00 130.00   0.50    2.61    --  110.00  45.00 141.43   68
 54  \w     98.00 147.00   0.50    2.61    --  110.00  41.00 172.20   98
 55  \w    122.00 170.00   0.50    2.61    --  110.00  46.00 -69.73   96
 56  \w     96.00 122.00   0.50    2.61    --  110.00  54.00-125.52   52
 57  \w    143.00 169.00   0.50    2.61    --  110.00  54.00-125.52   52
 58  \w    104.00 130.00   0.50    2.61    --  110.00  40.00  -8.84   52
 59  \w    102.00 129.00   0.50    2.61    --  110.00  25.00 -11.62   54
 60  \w    139.00 165.00   0.50    2.61    --  110.00  45.00 114.69   52
 61  \w    100.00 127.00   0.50    2.61    --  110.00  53.00 142.68   54
 62  \w    -66.00  24.00   0.50    0.65    --  -49.62  57.00 -60.00  180
 63  \w    -66.00  24.00   0.50    0.65    --  -49.62  57.00 120.00  180
 64  \w    -66.00  24.00   0.50    0.65    --  -49.62  57.00-120.00  180
 65  \w     33.00 123.00   0.50    0.65    --   49.62  57.00  60.00  180
 66  \w     33.00 123.00   0.50    0.65    --   49.62  57.00 -30.00  180
 67  \w     33.00 123.00   0.50    0.65    --   49.62  57.00 150.00  180
 68  \w     33.00 123.00   0.50    0.65    --   49.62  57.00-120.00  180
 69  \w     33.00 123.00   0.50    0.65    --   49.62  57.00   0.00  180
 70  \w     33.00 123.00   0.50    0.65    --   49.62  57.00  30.00  180
 71  \w     33.00  93.00   0.50    0.65    --   49.62  57.00 120.00  120
 72  \w     33.00 123.00   0.50    0.65    --   49.62  57.00 -90.00  180
;
_diffrn_measurement_device 'four-circle diffractometer'
_diffrn_measurement_device_type 'XtaLAB Synergy, Dualflex, Pilatus 200K'
_diffrn_measurement_method '\w scans'
_diffrn_orient_matrix_type 'CrysAlisPro convention (1999,Acta A55,543-557)'
_diffrn_orient_matrix_UB_11 -0.0005604000
_diffrn_orient_matrix_UB_12 -0.1138315000
_diffrn_orient_matrix_UB_13 0.0288575000
_diffrn_orient_matrix_UB_21 0.0550489000
_diffrn_orient_matrix_UB_22 0.0732586000
_diffrn_orient_matrix_UB_23 0.0128385000
_diffrn_orient_matrix_UB_31 -0.0319093000
_diffrn_orient_matrix_UB_32 0.1284534000
_diffrn_orient_matrix_UB_33 0.0182516000
_diffrn_radiation_monochromator mirror
_diffrn_radiation_probe x-ray
_diffrn_radiation_type CuK\a
_diffrn_radiation_wavelength 1.54184
_diffrn_reflns_av_R_equivalents 0.0494
_diffrn_reflns_av_unetI/netI 0.0214
_diffrn_reflns_Laue_measured_fraction_full 0.999
_diffrn_reflns_Laue_measured_fraction_max 0.985
_diffrn_reflns_limit_h_max 30
_diffrn_reflns_limit_h_min -30
_diffrn_reflns_limit_k_max 10
_diffrn_reflns_limit_k_min -10
_diffrn_reflns_limit_l_max 53
_diffrn_reflns_limit_l_min -53
_diffrn_reflns_number 172912
_diffrn_reflns_point_group_measured_fraction_full 0.999
_diffrn_reflns_point_group_measured_fraction_max 0.985
_diffrn_reflns_theta_full 67.684
_diffrn_reflns_theta_max 79.571
_diffrn_reflns_theta_min 3.556
_diffrn_source 'micro-focus sealed X-ray tube'
_diffrn_source_type 'PhotonJet (Cu) X-ray Source'
_exptl_absorpt_coefficient_mu 10.914
_exptl_absorpt_correction_T_max 0.945
_exptl_absorpt_correction_T_min 0.114
_exptl_absorpt_correction_type gaussian
_exptl_absorpt_process_details
;
CrysAlisPro 1.171.40.53 (Rigaku Oxford Diffraction, 2019)
Numerical absorption correction based on gaussian integration over
			a multifaceted crystal model
Empirical absorption correction using spherical harmonics,
 implemented in SCALE3 ABSPACK scaling algorithm.
;
_exptl_crystal_colour brown
_exptl_crystal_colour_primary brown
_exptl_crystal_density_diffrn 1.894
_exptl_crystal_description needle
_exptl_crystal_F_000 4728
_exptl_crystal_size_max 0.267
_exptl_crystal_size_mid 0.093
_exptl_crystal_size_min 0.066
_refine_diff_density_max 2.850
_refine_diff_density_min -2.675
_refine_diff_density_rms 0.164
_refine_ls_extinction_method none
_refine_ls_goodness_of_fit_ref 1.354
_refine_ls_hydrogen_treatment mixed
_refine_ls_matrix_type full
_refine_ls_number_parameters 1180
_refine_ls_number_reflns 18124
_refine_ls_number_restraints 103
_refine_ls_restrained_S_all 1.356
_refine_ls_R_factor_all 0.0712
_refine_ls_R_factor_gt 0.0692
_refine_ls_shift/su_max 0.005
_refine_ls_shift/su_mean 0.000
_refine_ls_structure_factor_coef Fsqd
_refine_ls_weighting_details 'w=1/[\s^2^(Fo^2^)+141.7974P] where P=(Fo^2^+2Fc^2^)/3'
_refine_ls_weighting_scheme calc
_refine_ls_wR_factor_gt 0.1587
_refine_ls_wR_factor_ref 0.1594
_reflns_Friedel_coverage 0.000
_reflns_number_gt 17358
_reflns_number_total 18124
_reflns_threshold_expression 'I > 2\s(I)'
_cod_data_source_file d0dt00731e2.cif
_cod_data_source_block dhv-160-02_021018
_cod_depositor_comments 'Adding full bibliography for 7703939--7703947.cif.'
_cod_original_cell_volume 8450.03(12)
_cod_database_code 7703947
_shelx_shelxl_version_number 2018/1
_chemical_oxdiff_formula 'C36 H60 Re Co F9 N4 O13 S3 '
_shelx_space_group_comment
;
The symmetry employed for this shelxl refinement is uniquely defined
by the following loop, which should always be used as a source of
symmetry information in preference to the above space-group names.
They are only intended as comments.
;
_diffrn_oxdiff_digest_frames
;
0133fa66436434d5d6966d36f2f46e592c0653675d0
;
_reflns_odcompleteness_completeness 99.65
_reflns_odcompleteness_iscentric 1
_reflns_odcompleteness_theta 74.33
_olex2_refinement_description
;
1. Fixed Uiso
 At 1.2 times of:
  All C(H) groups
 At 1.5 times of:
  All O(H) groups, All O(H,H) groups
2. Restrained distances
 O2-H2A
 0.86 with sigma of 0.02
3. Rigid body (RIGU) restrains
 O2, O6, C3, C4, C5, C6
 with sigma for 1-2 distances of 0.002 and sigma for 1-3 distances of 0.002
 C38, C39, C40, C41
 with sigma for 1-2 distances of 0.001 and sigma for 1-3 distances of 0.001
 C44, C43, C48, C47, C46, C45
 with sigma for 1-2 distances of 0.001 and sigma for 1-3 distances of 0.001
 C11, C12, C8, C9, C10, C7
 with sigma for 1-2 distances of 0.001 and sigma for 1-3 distances of 0.001
4.a Rotating group:
 O13(H13A,H13B)
4.b Aromatic/amide H refined with riding coordinates:
 C2(H2), C3(H3), C4(H4), C5(H5), C6(H6), C15(H15), C16(H16), C17(H17),
 C20(H20), C21(H21), C22(H22), C23(H23), C25(H25), C26(H26), C27(H27), C30(H30),
  C31(H31), C32(H32), C33(H33), C38(H38), C39(H39), C40(H40), C41(H41),
 C42(H42), C43(H43), C44(H44), C45(H45), C46(H46), C47(H47), C48(H48), C51(H51),
  C52(H52), C53(H53), C56(H56), C57(H57), C58(H58), C59(H59), C61(H61),
 C62(H62), C63(H63), C66(H66), C67(H67), C68(H68), C69(H69), C7(H7), C8(H8),
 C9(H9), C10(H10), C11(H11), C12(H12)
4.c Idealised tetrahedral OH refined as rotating group:
 O1(H1), O12(H12A)
;
_olex2_submission_special_instructions 'No special instructions were received'
_oxdiff_exptl_absorpt_empirical_details
;
Empirical correction (ABSPACK) includes:
- Absorption correction using spherical harmonics
- Frame scaling
;
_oxdiff_exptl_absorpt_empirical_full_max 1.305
_oxdiff_exptl_absorpt_empirical_full_min 0.724

loop_
_space_group_symop_operation_xyz
'x, y, z'
'-x+1/2, y, -z+1/2'
'-x, -y, -z'
'x-1/2, -y, z-1/2'

loop_
_atom_site_label
_atom_site_type_symbol
_atom_site_fract_x
_atom_site_fract_y
_atom_site_fract_z
_atom_site_U_iso_or_equiv
_atom_site_adp_type
_atom_site_occupancy
_atom_site_site_symmetry_order
_atom_site_calc_flag
_atom_site_refinement_flags_posn
_atom_site_refinement_flags_adp
_atom_site_refinement_flags_occupancy
_atom_site_disorder_assembly
_atom_site_disorder_group
Re1 Re 0.78779(2) 0.73500(5) 0.36621(2) 0.02671(10) Uani 1 1 d . . . . .
Re2 Re 0.28829(2) 0.32927(5) 0.37372(2) 0.02520(10) Uani 1 1 d . . . . .
Co1 Co 1.01106(5) 0.45053(16) 0.37336(3) 0.0184(3) Uani 1 1 d . . . . .
Co2 Co 0.51107(5) 0.61363(15) 0.37492(3) 0.0165(2) Uani 1 1 d . . . . .
S1 S 1.11550(8) 0.7374(3) 0.37518(5) 0.0252(4) Uani 1 1 d . . . . .
S2 S 0.89389(10) 0.2816(3) 0.28580(5) 0.0363(5) Uani 1 1 d . . . . .
S3 S 0.88888(9) 0.3049(3) 0.45533(5) 0.0303(5) Uani 1 1 d . . . . .
S4 S 0.61561(8) 0.3290(3) 0.37282(5) 0.0251(4) Uani 1 1 d . . . . .
S5 S 0.39116(9) 0.7725(3) 0.28968(5) 0.0319(5) Uani 1 1 d . . . . .
S6 S 0.39489(8) 0.7642(3) 0.46121(4) 0.0232(4) Uani 1 1 d . . . . .
F1 F 1.1975(2) 0.6620(9) 0.41411(16) 0.0563(18) Uani 1 1 d . . . . .
F2 F 1.1254(2) 0.7400(8) 0.43704(13) 0.0469(15) Uani 1 1 d . . . . .
F3 F 1.1756(3) 0.9140(8) 0.41454(16) 0.0554(17) Uani 1 1 d . . . . .
F4 F 0.7874(3) 0.2839(15) 0.2765(2) 0.114(5) Uani 1 1 d . . . . .
F5 F 0.8241(4) 0.0472(16) 0.2739(3) 0.120(5) Uani 1 1 d . . . . .
F6 F 0.8322(4) 0.2165(17) 0.23591(18) 0.128(5) Uani 1 1 d . . . . .
F7 F 0.8274(5) 0.0699(16) 0.4733(2) 0.126(5) Uani 1 1 d . . . . .
F8 F 0.8227(3) 0.2888(16) 0.50152(16) 0.106(4) Uani 1 1 d . . . . .
F9 F 0.7828(3) 0.273(2) 0.45570(19) 0.137(6) Uani 1 1 d . . . . .
F10 F 0.6786(3) 0.1507(8) 0.41032(16) 0.0537(17) Uani 1 1 d . . . . .
F11 F 0.6307(2) 0.3245(8) 0.43433(13) 0.0467(15) Uani 1 1 d . . . . .
F12 F 0.7009(2) 0.4020(9) 0.40979(16) 0.0540(18) Uani 1 1 d . . . . .
F13 F 0.2845(3) 0.7758(15) 0.2803(2) 0.109(4) Uani 1 1 d . . . . .
F14 F 0.3226(4) 1.0107(15) 0.2790(3) 0.112(4) Uani 1 1 d . . . . .
F15 F 0.3299(4) 0.8474(15) 0.24003(18) 0.109(4) Uani 1 1 d . . . . .
F16 F 0.3112(4) 0.9436(14) 0.4746(2) 0.105(4) Uani 1 1 d . . . . .
F17 F 0.2899(3) 0.7022(17) 0.45936(17) 0.117(5) Uani 1 1 d . . . . .
F18 F 0.3247(3) 0.7398(12) 0.50571(14) 0.076(3) Uani 1 1 d . . . . .
O1 O 0.9089(2) 0.9459(7) 0.36085(15) 0.0283(13) Uani 1 1 d . . . . .
H1 H 0.935763 1.010095 0.361446 0.042 Uiso 1 1 calc GR . . . .
O2 O 0.9458(2) 0.2895(8) 0.37165(14) 0.0266(13) Uani 1 1 d D U . . .
H2A H 0.928(4) 0.272(13) 0.3884(15) 0.040 Uiso 1 1 d DR . . . .
H2B H 0.924(4) 0.282(14) 0.357(3) 0.040 Uiso 1 1 d R . . . .
O3 O 1.0958(2) 0.5706(7) 0.37745(14) 0.0259(13) Uani 1 1 d . . . . .
O4 O 1.0717(2) 0.8563(8) 0.37726(16) 0.0330(14) Uani 1 1 d . . . . .
O5 O 1.1545(3) 0.7641(10) 0.35109(16) 0.0424(17) Uani 1 1 d . . . . .
O6 O 0.8835(3) 0.2566(11) 0.31860(15) 0.050(2) Uani 1 1 d . U . . .
O7 O 0.8959(4) 0.4471(11) 0.2763(2) 0.073(3) Uani 1 1 d . . . . .
O8 O 0.9358(3) 0.1795(10) 0.27354(17) 0.0463(19) Uani 1 1 d . . . . .
O9 O 0.8853(4) 0.4777(9) 0.45746(18) 0.062(2) Uani 1 1 d . . . . .
O10 O 0.8839(2) 0.2415(8) 0.42334(13) 0.0299(13) Uani 1 1 d . . . . .
O11 O 0.9316(3) 0.2355(11) 0.47476(17) 0.053(2) Uani 1 1 d . . . . .
O12 O 0.4082(2) 0.1181(7) 0.36639(14) 0.0239(12) Uani 1 1 d . . . . .
H12A H 0.434521 0.052670 0.365288 0.036 Uiso 1 1 calc GR . . . .
O13 O 0.4457(2) 0.7766(7) 0.37508(13) 0.0225(12) Uani 1 1 d . . . . .
H13A H 0.426682 0.765801 0.392206 0.034 Uiso 1 1 d GR . . . .
H13B H 0.420979 0.754972 0.359687 0.034 Uiso 1 1 d GR . . . .
O14 O 0.5966(2) 0.4953(7) 0.37603(13) 0.0227(12) Uani 1 1 d . . . . .
O15 O 0.5728(3) 0.2097(7) 0.37600(16) 0.0325(14) Uani 1 1 d . . . . .
O16 O 0.6524(3) 0.3039(9) 0.34771(15) 0.0416(17) Uani 1 1 d . . . . .
O17 O 0.3811(3) 0.7937(10) 0.32265(15) 0.0435(18) Uani 1 1 d . . . . .
O18 O 0.3919(4) 0.6081(10) 0.27943(19) 0.059(2) Uani 1 1 d . . . . .
O19 O 0.4333(3) 0.8739(10) 0.27764(17) 0.0455(19) Uani 1 1 d . . . . .
O20 O 0.3877(2) 0.8185(8) 0.42853(13) 0.0269(13) Uani 1 1 d . . . . .
O21 O 0.4063(3) 0.5956(9) 0.46438(16) 0.0428(17) Uani 1 1 d . . . . .
O22 O 0.4280(3) 0.8672(9) 0.48148(16) 0.0455(19) Uani 1 1 d . . . . .
N1 N 0.9930(3) 0.6071(9) 0.33510(15) 0.0200(13) Uani 1 1 d . . . . .
N2 N 1.0460(3) 0.3240(8) 0.33589(15) 0.0211(14) Uani 1 1 d . . . . .
N3 N 0.9840(3) 0.6279(8) 0.40479(15) 0.0203(14) Uani 1 1 d . . . . .
N4 N 1.0383(3) 0.3511(9) 0.41731(15) 0.0235(14) Uani 1 1 d . . . . .
N5 N 0.4903(2) 0.4544(8) 0.33753(14) 0.0171(13) Uani 1 1 d . . . . .
N6 N 0.5420(3) 0.7388(8) 0.33615(14) 0.0198(13) Uani 1 1 d . . . . .
N7 N 0.4874(2) 0.4377(8) 0.40752(14) 0.0168(12) Uani 1 1 d . . . . .
N8 N 0.5423(3) 0.7164(8) 0.41782(14) 0.0191(13) Uani 1 1 d . . . . .
C1 C 0.8768(3) 0.6750(11) 0.3585(2) 0.0244(17) Uani 1 1 d . . . . .
C2 C 0.8475(4) 0.6852(13) 0.3287(2) 0.033(2) Uani 1 1 d . . . . .
H2 H 0.860063 0.755357 0.312751 0.039 Uiso 1 1 calc R . . . .
C3 C 0.7993(4) 0.5894(14) 0.3229(2) 0.042(2) Uani 1 1 d . U . . .
H3 H 0.779535 0.597130 0.303023 0.051 Uiso 1 1 calc R . . . .
C4 C 0.7804(4) 0.4845(13) 0.3458(3) 0.039(2) Uani 1 1 d . U . . .
H4 H 0.748130 0.421206 0.341579 0.047 Uiso 1 1 calc R . . . .
C5 C 0.8097(3) 0.4729(12) 0.3757(2) 0.0344(19) Uani 1 1 d . U . . .
H5 H 0.797839 0.398985 0.391202 0.041 Uiso 1 1 calc R . . . .
C6 C 0.8568(3) 0.5719(11) 0.3823(2) 0.0299(18) Uani 1 1 d . U . . .
H6 H 0.874966 0.569124 0.402698 0.036 Uiso 1 1 calc R . . . .
C13 C 0.9286(3) 0.7835(10) 0.36387(19) 0.0219(16) Uani 1 1 d . . . . .
C14 C 0.9671(3) 0.7507(10) 0.33638(18) 0.0203(16) Uani 1 1 d . . . . .
C15 C 0.9700(4) 0.8643(11) 0.3122(2) 0.0278(18) Uani 1 1 d . . . . .
H15 H 0.950613 0.964093 0.313463 0.033 Uiso 1 1 calc R . . . .
C16 C 1.0010(4) 0.8316(12) 0.2865(2) 0.031(2) Uani 1 1 d . . . . .
H16 H 1.003834 0.908839 0.270042 0.037 Uiso 1 1 calc R . . . .
C17 C 1.0279(4) 0.6842(12) 0.28517(19) 0.031(2) Uani 1 1 d . . . . .
H17 H 1.049103 0.658040 0.267529 0.037 Uiso 1 1 calc R . . . .
C18 C 1.0237(3) 0.5756(11) 0.30983(18) 0.0239(17) Uani 1 1 d . . . . .
C19 C 1.0505(3) 0.4144(10) 0.30943(18) 0.0221(16) Uani 1 1 d . . . . .
C20 C 1.0776(4) 0.3552(13) 0.2836(2) 0.033(2) Uani 1 1 d . . . . .
H20 H 1.080893 0.420434 0.265264 0.040 Uiso 1 1 calc R . . . .
C21 C 1.0997(4) 0.2017(13) 0.2847(2) 0.036(2) Uani 1 1 d . . . . .
H21 H 1.118665 0.160819 0.267212 0.043 Uiso 1 1 calc R . . . .
C22 C 1.0943(4) 0.1084(12) 0.3111(2) 0.0303(19) Uani 1 1 d . . . . .
H22 H 1.108671 0.001307 0.312139 0.036 Uiso 1 1 calc R . . . .
C23 C 1.0673(3) 0.1743(12) 0.33626(19) 0.0281(18) Uani 1 1 d . . . . .
H23 H 1.063760 0.110067 0.354693 0.034 Uiso 1 1 calc R . . . .
C24 C 0.9555(3) 0.7645(11) 0.39732(18) 0.0246(17) Uani 1 1 d . . . . .
C25 C 0.9483(4) 0.8859(12) 0.4194(2) 0.0293(19) Uani 1 1 d . . . . .
H25 H 0.927077 0.979365 0.413982 0.035 Uiso 1 1 calc R . . . .
C26 C 0.9727(4) 0.8692(11) 0.4497(2) 0.0302(19) Uani 1 1 d . . . . .
H26 H 0.968836 0.952407 0.464917 0.036 Uiso 1 1 calc R . . . .
C27 C 1.0019(4) 0.7333(12) 0.4573(2) 0.031(2) Uani 1 1 d . . . . .
H27 H 1.019029 0.721001 0.477850 0.037 Uiso 1 1 calc R . . . .
C28 C 1.0065(3) 0.6116(11) 0.43450(18) 0.0218(16) Uani 1 1 d . . . . .
C29 C 1.0364(3) 0.4578(11) 0.44137(17) 0.0217(16) Uani 1 1 d . . . . .
C30 C 1.0611(4) 0.4237(12) 0.4710(2) 0.030(2) Uani 1 1 d . . . . .
H30 H 1.060304 0.501719 0.487492 0.036 Uiso 1 1 calc R . . . .
C31 C 1.0863(4) 0.2783(13) 0.4763(2) 0.036(2) Uani 1 1 d . . . . .
H31 H 1.103932 0.255033 0.496306 0.043 Uiso 1 1 calc R . . . .
C32 C 1.0862(4) 0.1645(13) 0.4522(2) 0.037(2) Uani 1 1 d . . . . .
H32 H 1.102245 0.060452 0.455574 0.044 Uiso 1 1 calc R . . . .
C33 C 1.0619(4) 0.2073(12) 0.4230(2) 0.032(2) Uani 1 1 d . . . . .
H33 H 1.062098 0.130547 0.406252 0.038 Uiso 1 1 calc R . . . .
C34 C 1.1558(3) 0.7652(11) 0.4121(2) 0.0290(19) Uani 1 1 d . . . . .
C35 C 0.8307(5) 0.203(2) 0.2670(3) 0.074(5) Uani 1 1 d . . . . .
C36 C 0.8263(5) 0.234(2) 0.4720(3) 0.067(4) Uani 1 1 d . . . . .
C37 C 0.3768(3) 0.3871(9) 0.36409(19) 0.0200(15) Uani 1 1 d . . . . .
C38 C 0.3589(3) 0.4922(10) 0.3881(2) 0.0250(16) Uani 1 1 d . U . . .
H38 H 0.379019 0.499114 0.407878 0.030 Uiso 1 1 calc R . . . .
C39 C 0.3102(3) 0.5879(10) 0.3821(2) 0.0281(16) Uani 1 1 d . U . . .
H39 H 0.297996 0.659192 0.397965 0.034 Uiso 1 1 calc R . . . .
C40 C 0.2809(3) 0.5770(10) 0.3534(2) 0.0273(15) Uani 1 1 d . U . . .
H40 H 0.248919 0.641997 0.349791 0.033 Uiso 1 1 calc R . . . .
C41 C 0.2973(4) 0.4722(12) 0.3295(2) 0.0331(19) Uani 1 1 d . U . . .
H41 H 0.276493 0.464769 0.309972 0.040 Uiso 1 1 calc R . . . .
C42 C 0.3451(4) 0.3786(11) 0.3350(2) 0.0278(18) Uani 1 1 d . . . . .
H42 H 0.356605 0.307657 0.318927 0.033 Uiso 1 1 calc R . . . .
C43 C 0.2941(4) 0.0900(14) 0.3987(3) 0.048(2) Uani 1 1 d . U . . .
H43 H 0.326180 0.031577 0.405720 0.058 Uiso 1 1 calc R . . . .
C44 C 0.2712(5) 0.2009(16) 0.4186(4) 0.062(3) Uani 1 1 d . U . . .
H44 H 0.287711 0.219509 0.439066 0.075 Uiso 1 1 calc R . . . .
C45 C 0.2233(5) 0.2866(17) 0.4085(4) 0.066(3) Uani 1 1 d . U . . .
H45 H 0.207119 0.360718 0.422511 0.079 Uiso 1 1 calc R . . . .
C46 C 0.2001(5) 0.2648(16) 0.3791(4) 0.062(2) Uani 1 1 d . U . . .
H46 H 0.167631 0.323104 0.372774 0.075 Uiso 1 1 calc R . . . .
C47 C 0.2235(5) 0.1567(16) 0.3575(4) 0.062(3) Uani 1 1 d . U . . .
H47 H 0.207998 0.147846 0.336548 0.075 Uiso 1 1 calc R . . . .
C48 C 0.2699(5) 0.0613(16) 0.3671(3) 0.058(2) Uani 1 1 d . U . . .
H48 H 0.284582 -0.017796 0.353478 0.070 Uiso 1 1 calc R . . . .
C49 C 0.4290(3) 0.2785(9) 0.36840(18) 0.0190(15) Uani 1 1 d . . . . .
C50 C 0.4644(3) 0.3120(10) 0.33974(18) 0.0192(15) Uani 1 1 d . . . . .
C51 C 0.4647(3) 0.1978(10) 0.31561(19) 0.0243(17) Uani 1 1 d . . . . .
H51 H 0.445106 0.098690 0.317330 0.029 Uiso 1 1 calc R . . . .
C52 C 0.4940(4) 0.2312(11) 0.2889(2) 0.0281(18) Uani 1 1 d . . . . .
H52 H 0.495468 0.153489 0.272386 0.034 Uiso 1 1 calc R . . . .
C53 C 0.5207(4) 0.3759(11) 0.28649(19) 0.0264(18) Uani 1 1 d . . . . .
H53 H 0.540693 0.400392 0.268313 0.032 Uiso 1 1 calc R . . . .
C54 C 0.5180(3) 0.4875(10) 0.31122(17) 0.0193(15) Uani 1 1 d . . . . .
C55 C 0.5452(3) 0.6462(11) 0.30999(17) 0.0221(16) Uani 1 1 d . . . . .
C56 C 0.5710(4) 0.7018(11) 0.2834(2) 0.0293(19) Uani 1 1 d . . . . .
H56 H 0.573550 0.634561 0.265320 0.035 Uiso 1 1 calc R . . . .
C57 C 0.5930(4) 0.8558(13) 0.2837(2) 0.036(2) Uani 1 1 d . . . . .
H57 H 0.611131 0.895008 0.265846 0.044 Uiso 1 1 calc R . . . .
C58 C 0.5885(4) 0.9530(11) 0.3100(2) 0.0281(18) Uani 1 1 d . . . . .
H58 H 0.602773 1.060277 0.310435 0.034 Uiso 1 1 calc R . . . .
C59 C 0.5625(3) 0.8888(10) 0.33587(19) 0.0235(17) Uani 1 1 d . . . . .
H59 H 0.559155 0.954678 0.354096 0.028 Uiso 1 1 calc R . . . .
C60 C 0.4589(3) 0.3016(9) 0.40130(17) 0.0164(14) Uani 1 1 d . . . . .
C61 C 0.4549(3) 0.1812(10) 0.42382(19) 0.0233(16) Uani 1 1 d . . . . .
H61 H 0.433067 0.087607 0.419307 0.028 Uiso 1 1 calc R . . . .
C62 C 0.4828(4) 0.1977(11) 0.4529(2) 0.0279(18) Uani 1 1 d . . . . .
H62 H 0.481398 0.113940 0.468290 0.033 Uiso 1 1 calc R . . . .
C63 C 0.5125(3) 0.3366(11) 0.45940(19) 0.0237(17) Uani 1 1 d . . . . .
H63 H 0.531851 0.350570 0.479268 0.028 Uiso 1 1 calc R . . . .
C64 C 0.5136(3) 0.4560(10) 0.43634(17) 0.0167(15) Uani 1 1 d . . . . .
C65 C 0.5427(3) 0.6109(9) 0.44238(17) 0.0181(15) Uani 1 1 d . . . . .
C66 C 0.5684(3) 0.6496(11) 0.47136(19) 0.0273(18) Uani 1 1 d . . . . .
H66 H 0.569130 0.573402 0.488214 0.033 Uiso 1 1 calc R . . . .
C67 C 0.5929(4) 0.7991(11) 0.4756(2) 0.0297(19) Uani 1 1 d . . . . .
H67 H 0.611001 0.826299 0.495344 0.036 Uiso 1 1 calc R . . . .
C68 C 0.5909(4) 0.9091(12) 0.4510(2) 0.032(2) Uani 1 1 d . . . . .
H68 H 0.606555 1.014075 0.453556 0.039 Uiso 1 1 calc R . . . .
C69 C 0.5656(4) 0.8623(10) 0.42240(19) 0.0262(18) Uani 1 1 d . . . . .
H69 H 0.564737 0.936876 0.405267 0.031 Uiso 1 1 calc R . . . .
C70 C 0.6587(4) 0.3008(12) 0.4086(2) 0.0308(19) Uani 1 1 d . . . . .
C71 C 0.3284(5) 0.855(2) 0.2713(3) 0.066(4) Uani 1 1 d . . . . .
C72 C 0.3262(5) 0.7846(18) 0.4757(2) 0.053(3) Uani 1 1 d . . . . .
C7 C 0.7912(4) 0.9761(13) 0.3899(3) 0.049(2) Uani 1 1 d . U . . .
H7 H 0.821828 1.039208 0.397511 0.059 Uiso 1 1 calc R . . . .
C8 C 0.7716(5) 0.9950(12) 0.3595(3) 0.053(2) Uani 1 1 d . U . . .
H8 H 0.789423 1.066549 0.345662 0.064 Uiso 1 1 calc R . . . .
C9 C 0.7232(5) 0.9050(16) 0.3485(4) 0.063(3) Uani 1 1 d . U . . .
H9 H 0.707928 0.918550 0.327582 0.076 Uiso 1 1 calc R . . . .
C10 C 0.6998(5) 0.7980(15) 0.3694(4) 0.065(3) Uani 1 1 d . U . . .
H10 H 0.668505 0.736217 0.362370 0.078 Uiso 1 1 calc R . . . .
C11 C 0.7199(5) 0.7793(15) 0.3992(4) 0.061(2) Uani 1 1 d . U . . .
H11 H 0.702285 0.707439 0.413083 0.073 Uiso 1 1 calc R . . . .
C12 C 0.7675(5) 0.8669(15) 0.4101(4) 0.061(2) Uani 1 1 d . U . . .
H12 H 0.782929 0.850734 0.430934 0.073 Uiso 1 1 calc R . . . .

loop_
_atom_site_aniso_label
_atom_site_aniso_U_11
_atom_site_aniso_U_22
_atom_site_aniso_U_33
_atom_site_aniso_U_23
_atom_site_aniso_U_13
_atom_site_aniso_U_12
Re1 0.01639(17) 0.0230(2) 0.0405(2) -0.00499(16) -0.00139(14) 0.00138(15)
Re2 0.01541(17) 0.0209(2) 0.0391(2) 0.00575(15) -0.00119(14) -0.00255(14)
Co1 0.0198(6) 0.0199(7) 0.0154(6) 0.0006(5) -0.0001(5) -0.0013(5)
Co2 0.0198(6) 0.0147(6) 0.0150(6) 0.0004(5) -0.0002(4) -0.0015(5)
S1 0.0246(10) 0.0217(10) 0.0294(10) 0.0045(8) 0.0014(7) -0.0001(8)
S2 0.0346(12) 0.0508(15) 0.0237(10) 0.0052(10) 0.0026(8) 0.0084(11)
S3 0.0272(10) 0.0415(13) 0.0223(9) -0.0059(9) 0.0013(8) -0.0026(9)
S4 0.0233(9) 0.0247(11) 0.0275(10) -0.0029(8) 0.0017(7) 0.0009(8)
S5 0.0312(11) 0.0408(13) 0.0235(10) -0.0043(9) -0.0003(8) -0.0059(10)
S6 0.0265(10) 0.0214(10) 0.0215(9) 0.0020(7) 0.0007(7) -0.0022(8)
F1 0.033(3) 0.071(5) 0.064(4) -0.015(4) -0.017(3) 0.017(3)
F2 0.043(3) 0.066(4) 0.032(3) 0.001(3) 0.002(2) -0.019(3)
F3 0.058(4) 0.045(4) 0.064(4) -0.007(3) 0.001(3) -0.027(3)
F4 0.040(4) 0.213(12) 0.088(6) -0.092(7) -0.025(4) 0.044(6)
F5 0.095(7) 0.130(10) 0.139(10) -0.084(8) 0.041(7) -0.053(7)
F6 0.102(7) 0.237(14) 0.041(4) -0.063(6) -0.032(4) 0.078(8)
F7 0.167(11) 0.143(10) 0.069(6) 0.020(6) 0.011(6) -0.108(9)
F8 0.068(5) 0.223(13) 0.027(3) -0.017(5) 0.017(3) -0.024(7)
F9 0.028(4) 0.331(19) 0.051(4) -0.017(8) 0.002(3) -0.005(7)
F10 0.051(4) 0.045(4) 0.065(4) 0.007(3) -0.002(3) 0.025(3)
F11 0.043(3) 0.065(4) 0.031(3) 0.002(3) 0.002(2) 0.015(3)
F12 0.033(3) 0.063(4) 0.064(4) 0.017(3) -0.016(3) -0.018(3)
F13 0.036(4) 0.194(11) 0.094(6) 0.087(7) -0.025(4) -0.036(5)
F14 0.090(7) 0.116(9) 0.133(9) 0.069(7) 0.030(6) 0.051(7)
F15 0.093(6) 0.184(11) 0.047(4) 0.055(6) -0.034(4) -0.057(7)
F16 0.106(7) 0.140(9) 0.070(5) 0.017(6) 0.027(5) 0.083(7)
F17 0.036(4) 0.270(15) 0.044(4) 0.013(6) -0.002(3) -0.052(6)
F18 0.056(4) 0.146(8) 0.028(3) 0.019(4) 0.015(3) 0.007(5)
O1 0.027(3) 0.020(3) 0.038(3) -0.001(3) -0.001(3) 0.003(2)
O2 0.025(3) 0.033(4) 0.021(3) 0.002(3) 0.001(2) -0.009(3)
O3 0.019(3) 0.028(3) 0.030(3) 0.001(2) -0.004(2) -0.005(2)
O4 0.022(3) 0.029(4) 0.048(4) 0.008(3) 0.000(3) 0.003(3)
O5 0.036(4) 0.055(5) 0.038(4) 0.011(3) 0.011(3) -0.005(3)
O6 0.038(4) 0.087(6) 0.024(3) 0.007(4) -0.002(3) -0.002(4)
O7 0.106(8) 0.048(5) 0.069(6) 0.008(4) 0.047(6) 0.018(5)
O8 0.041(4) 0.050(5) 0.049(4) 0.017(4) 0.015(3) 0.021(4)
O9 0.116(8) 0.029(4) 0.040(4) -0.010(3) 0.000(4) 0.002(5)
O10 0.032(3) 0.035(4) 0.023(3) -0.009(3) 0.005(2) -0.005(3)
O11 0.045(4) 0.072(6) 0.040(4) -0.015(4) -0.015(3) 0.014(4)
O12 0.025(3) 0.013(3) 0.034(3) 0.000(2) 0.000(2) -0.003(2)
O13 0.022(3) 0.026(3) 0.020(3) 0.001(2) 0.003(2) 0.004(2)
O14 0.017(3) 0.017(3) 0.033(3) 0.003(2) -0.004(2) -0.004(2)
O15 0.030(3) 0.018(3) 0.050(4) -0.007(3) -0.002(3) -0.006(3)
O16 0.040(4) 0.053(5) 0.033(3) -0.007(3) 0.011(3) 0.004(3)
O17 0.037(4) 0.070(5) 0.023(3) -0.004(3) -0.001(3) -0.001(4)
O18 0.095(7) 0.034(4) 0.051(5) -0.005(4) 0.028(4) -0.015(4)
O19 0.038(4) 0.052(5) 0.047(4) -0.017(4) 0.015(3) -0.017(3)
O20 0.029(3) 0.032(3) 0.021(3) 0.004(2) 0.004(2) -0.002(3)
O21 0.064(5) 0.029(4) 0.036(4) 0.005(3) 0.004(3) 0.011(3)
O22 0.065(5) 0.038(4) 0.033(4) 0.001(3) -0.009(3) -0.024(4)
N1 0.015(3) 0.025(4) 0.019(3) 0.003(3) -0.002(2) -0.002(3)
N2 0.023(3) 0.021(4) 0.019(3) 0.000(3) -0.001(2) -0.003(3)
N3 0.018(3) 0.024(4) 0.020(3) -0.001(3) 0.004(2) -0.005(3)
N4 0.026(3) 0.026(4) 0.018(3) 0.002(3) -0.002(3) 0.000(3)
N5 0.016(3) 0.018(3) 0.018(3) -0.001(2) -0.003(2) 0.000(2)
N6 0.023(3) 0.019(3) 0.018(3) 0.000(3) 0.000(2) 0.000(3)
N7 0.016(3) 0.017(3) 0.018(3) 0.001(2) 0.003(2) 0.000(2)
N8 0.025(3) 0.014(3) 0.018(3) -0.001(2) -0.001(2) 0.000(3)
C1 0.018(4) 0.026(4) 0.030(4) -0.005(3) 0.001(3) 0.006(3)
C2 0.025(4) 0.048(6) 0.026(4) -0.007(4) 0.005(3) -0.004(4)
C3 0.033(5) 0.058(6) 0.035(4) -0.020(4) -0.006(3) -0.006(4)
C4 0.031(4) 0.035(5) 0.052(4) -0.022(4) -0.001(3) -0.001(4)
C5 0.011(3) 0.038(5) 0.055(4) -0.001(4) 0.005(3) 0.003(3)
C6 0.020(4) 0.032(5) 0.038(5) 0.000(4) 0.000(3) 0.003(3)
C13 0.019(4) 0.020(4) 0.027(4) -0.002(3) 0.001(3) 0.003(3)
C14 0.014(3) 0.024(4) 0.023(4) 0.002(3) -0.001(3) -0.004(3)
C15 0.030(4) 0.023(5) 0.030(4) 0.007(3) 0.000(3) 0.001(4)
C16 0.036(5) 0.034(5) 0.022(4) 0.012(4) -0.001(3) -0.003(4)
C17 0.034(5) 0.041(6) 0.019(4) 0.007(4) 0.004(3) 0.006(4)
C18 0.021(4) 0.035(5) 0.016(4) 0.000(3) -0.001(3) -0.001(3)
C19 0.024(4) 0.025(4) 0.017(4) 0.003(3) -0.001(3) -0.001(3)
C20 0.036(5) 0.041(6) 0.023(4) 0.004(4) 0.005(3) 0.005(4)
C21 0.039(5) 0.040(6) 0.029(4) -0.007(4) 0.008(4) 0.009(4)
C22 0.032(5) 0.026(5) 0.032(5) -0.004(4) 0.001(4) 0.004(4)
C23 0.028(4) 0.035(5) 0.022(4) 0.001(4) -0.001(3) -0.002(4)
C24 0.021(4) 0.032(5) 0.022(4) 0.000(3) 0.003(3) -0.004(3)
C25 0.025(4) 0.031(5) 0.031(4) -0.003(4) 0.002(3) 0.001(4)
C26 0.034(5) 0.026(5) 0.030(4) -0.008(4) 0.002(4) 0.003(4)
C27 0.027(4) 0.043(6) 0.021(4) -0.003(4) 0.000(3) -0.003(4)
C28 0.013(3) 0.031(5) 0.021(4) -0.001(3) 0.003(3) -0.005(3)
C29 0.017(4) 0.032(5) 0.016(3) 0.000(3) 0.002(3) -0.001(3)
C30 0.031(5) 0.039(5) 0.020(4) -0.001(4) -0.004(3) 0.007(4)
C31 0.033(5) 0.053(6) 0.021(4) 0.002(4) -0.006(3) 0.003(4)
C32 0.046(6) 0.031(5) 0.033(5) 0.008(4) -0.003(4) 0.019(4)
C33 0.038(5) 0.035(5) 0.022(4) 0.001(4) -0.001(3) 0.001(4)
C34 0.020(4) 0.024(5) 0.043(5) -0.002(4) 0.001(3) -0.005(3)
C35 0.043(7) 0.129(15) 0.050(7) -0.046(9) -0.012(5) 0.029(8)
C36 0.051(7) 0.122(14) 0.028(5) -0.005(7) 0.008(5) -0.021(8)
C37 0.018(4) 0.012(4) 0.030(4) 0.002(3) 0.003(3) -0.001(3)
C38 0.020(3) 0.019(4) 0.036(4) -0.004(3) -0.002(3) 0.000(3)
C39 0.023(3) 0.013(4) 0.048(3) 0.001(3) 0.002(3) 0.001(3)
C40 0.022(3) 0.013(4) 0.046(3) 0.011(3) 0.002(2) 0.003(3)
C41 0.029(4) 0.029(4) 0.041(4) 0.007(3) -0.004(3) 0.010(4)
C42 0.027(4) 0.029(5) 0.027(4) 0.004(3) 0.001(3) 0.001(4)
C43 0.028(4) 0.036(5) 0.081(5) 0.024(4) 0.009(3) -0.015(3)
C44 0.054(5) 0.053(6) 0.081(5) 0.025(4) 0.018(4) 0.000(4)
C45 0.047(5) 0.047(6) 0.104(6) 0.025(5) 0.018(4) -0.004(4)
C46 0.029(5) 0.046(6) 0.112(6) 0.029(5) 0.013(4) -0.016(4)
C47 0.031(4) 0.048(6) 0.107(6) 0.014(5) -0.009(4) -0.021(4)
C48 0.037(4) 0.044(6) 0.094(6) 0.011(4) -0.002(4) -0.016(4)
C49 0.021(4) 0.012(4) 0.025(4) -0.004(3) 0.000(3) 0.001(3)
C50 0.016(3) 0.018(4) 0.023(4) -0.002(3) -0.003(3) 0.002(3)
C51 0.024(4) 0.018(4) 0.030(4) -0.003(3) -0.003(3) -0.003(3)
C52 0.036(5) 0.024(5) 0.024(4) -0.008(3) 0.001(3) 0.002(4)
C53 0.033(4) 0.024(5) 0.022(4) -0.005(3) 0.004(3) 0.002(4)
C54 0.020(4) 0.020(4) 0.017(3) -0.003(3) -0.001(3) 0.003(3)
C55 0.023(4) 0.028(5) 0.015(3) -0.002(3) 0.000(3) 0.002(3)
C56 0.036(5) 0.029(5) 0.023(4) 0.001(3) 0.005(3) -0.006(4)
C57 0.043(5) 0.042(6) 0.025(4) 0.008(4) 0.010(4) -0.008(5)
C58 0.029(4) 0.026(5) 0.030(4) 0.005(3) 0.001(3) -0.006(4)
C59 0.029(4) 0.019(4) 0.023(4) 0.004(3) 0.001(3) -0.002(3)
C60 0.017(3) 0.008(3) 0.024(4) 0.001(3) 0.003(3) 0.000(3)
C61 0.023(4) 0.015(4) 0.031(4) 0.000(3) 0.003(3) -0.002(3)
C62 0.031(4) 0.026(5) 0.026(4) 0.008(3) 0.004(3) 0.002(4)
C63 0.023(4) 0.026(4) 0.021(4) 0.005(3) -0.001(3) -0.003(3)
C64 0.012(3) 0.021(4) 0.017(3) 0.000(3) 0.000(3) 0.000(3)
C65 0.022(4) 0.016(4) 0.017(3) 0.001(3) 0.002(3) 0.004(3)
C66 0.028(4) 0.033(5) 0.020(4) 0.006(3) -0.001(3) 0.000(4)
C67 0.037(5) 0.030(5) 0.022(4) -0.004(3) -0.005(3) -0.006(4)
C68 0.040(5) 0.031(5) 0.026(4) -0.004(4) -0.001(4) -0.008(4)
C69 0.041(5) 0.014(4) 0.024(4) 0.001(3) -0.002(3) -0.004(4)
C70 0.023(4) 0.033(5) 0.037(5) 0.003(4) 0.003(3) 0.002(4)
C71 0.050(7) 0.095(12) 0.053(7) 0.040(8) -0.011(6) -0.014(7)
C72 0.039(6) 0.091(10) 0.030(5) 0.013(6) 0.005(4) 0.011(6)
C7 0.035(4) 0.023(4) 0.091(5) -0.026(4) 0.013(3) 0.012(3)
C8 0.050(5) 0.012(4) 0.097(5) -0.009(4) 0.007(4) 0.011(3)
C9 0.049(5) 0.039(5) 0.102(6) -0.007(5) -0.001(4) 0.005(4)
C10 0.049(5) 0.030(5) 0.117(6) -0.012(5) 0.016(4) 0.006(4)
C11 0.042(4) 0.034(5) 0.110(6) -0.006(5) 0.031(4) 0.016(3)
C12 0.059(5) 0.037(5) 0.088(6) -0.020(4) 0.026(4) 0.014(4)

loop_
_atom_type_symbol
_atom_type_description
_atom_type_scat_dispersion_real
_atom_type_scat_dispersion_imag
_atom_type_scat_source
C C 0.0181 0.0091 'International Tables Vol C Tables 4.2.6.8 and 6.1.1.4'
H H 0.0000 0.0000 'International Tables Vol C Tables 4.2.6.8 and 6.1.1.4'
Co Co -2.3653 3.6143 'International Tables Vol C Tables 4.2.6.8 and 6.1.1.4'
F F 0.0727 0.0534 'International Tables Vol C Tables 4.2.6.8 and 6.1.1.4'
N N 0.0311 0.0180 'International Tables Vol C Tables 4.2.6.8 and 6.1.1.4'
O O 0.0492 0.0322 'International Tables Vol C Tables 4.2.6.8 and 6.1.1.4'
Re Re -5.2083 5.8923 'International Tables Vol C Tables 4.2.6.8 and 6.1.1.4'
S S 0.3331 0.5567 'International Tables Vol C Tables 4.2.6.8 and 6.1.1.4'

loop_
_exptl_crystal_face_index_h
_exptl_crystal_face_index_k
_exptl_crystal_face_index_l
_exptl_crystal_face_perp_dist
4 0 -27 0.0312
-4 0 27 0.0346
-1 5 -6 0.1310
-3 -4 14 0.1146
7 -4 -10 0.1065
11 0 -20 0.0437
-11 0 20 0.0336
15 0 -7 0.0479
-15 0 7 0.0288
-5 -5 -11 0.1061
-2 5 14 0.1092
-13 0 -14 0.0367
13 0 14 0.0542
0 0 -27 0.0234
-7 2 23 0.0612

loop_
_geom_angle_atom_site_label_1
_geom_angle_atom_site_label_2
_geom_angle_atom_site_label_3
_geom_angle
_geom_angle_site_symmetry_1
_geom_angle_site_symmetry_3
_geom_angle_publ_flag
C1 Re1 C5 66.2(3) . . ?
C2 Re1 C1 36.9(3) . . ?
C2 Re1 C4 66.5(4) . . ?
C2 Re1 C5 78.2(4) . . ?
C2 Re1 C11 173.0(5) . . ?
C3 Re1 C1 66.7(3) . . ?
C3 Re1 C2 37.3(3) . . ?
C3 Re1 C4 36.4(4) . . ?
C3 Re1 C5 65.8(4) . . ?
C3 Re1 C6 78.6(4) . . ?
C3 Re1 C7 148.4(5) . . ?
C3 Re1 C11 136.7(5) . . ?
C3 Re1 C12 173.7(4) . . ?
C4 Re1 C1 78.6(3) . . ?
C4 Re1 C5 36.8(4) . . ?
C6 Re1 C1 36.9(3) . . ?
C6 Re1 C2 66.6(3) . . ?
C6 Re1 C4 66.8(4) . . ?
C6 Re1 C5 36.9(3) . . ?
C6 Re1 C11 118.2(4) . . ?
C7 Re1 C1 104.2(4) . . ?
C7 Re1 C2 118.2(4) . . ?
C7 Re1 C4 175.1(4) . . ?
C7 Re1 C5 140.5(4) . . ?
C7 Re1 C6 113.0(4) . . ?
C7 Re1 C11 65.5(4) . . ?
C8 Re1 C1 111.3(4) . . ?
C8 Re1 C2 101.9(5) . . ?
C8 Re1 C3 116.9(5) . . ?
C8 Re1 C4 147.1(5) . . ?
C8 Re1 C5 175.7(4) . . ?
C8 Re1 C6 139.1(4) . . ?
C8 Re1 C7 35.7(5) . . ?
C8 Re1 C9 38.3(4) . . ?
C8 Re1 C10 67.1(5) . . ?
C8 Re1 C11 77.8(5) . . ?
C8 Re1 C12 65.5(5) . . ?
C9 Re1 C1 139.5(4) . . ?
C9 Re1 C2 110.5(5) . . ?
C9 Re1 C3 100.3(5) . . ?
C9 Re1 C4 114.4(4) . . ?
C9 Re1 C5 145.7(4) . . ?
C9 Re1 C6 176.4(5) . . ?
C9 Re1 C7 66.1(5) . . ?
C9 Re1 C10 36.7(5) . . ?
C9 Re1 C11 64.9(5) . . ?
C9 Re1 C12 77.9(5) . . ?
C10 Re1 C1 175.2(5) . . ?
C10 Re1 C2 138.4(5) . . ?
C10 Re1 C3 109.8(5) . . ?
C10 Re1 C4 100.4(4) . . ?
C10 Re1 C5 115.8(4) . . ?
C10 Re1 C6 146.9(5) . . ?
C10 Re1 C7 77.1(4) . . ?
C10 Re1 C11 35.0(5) . . ?
C10 Re1 C12 65.2(5) . . ?
C11 Re1 C1 149.7(5) . . ?
C11 Re1 C4 110.0(4) . . ?
C11 Re1 C5 102.7(4) . . ?
C12 Re1 C1 118.6(4) . . ?
C12 Re1 C2 149.0(4) . . ?
C12 Re1 C4 138.9(5) . . ?
C12 Re1 C5 112.3(5) . . ?
C12 Re1 C6 103.5(4) . . ?
C12 Re1 C7 36.2(5) . . ?
C12 Re1 C11 37.1(5) . . ?
C37 Re2 C48 111.5(4) . . ?
C38 Re2 C37 36.8(3) . . ?
C38 Re2 C43 111.8(4) . . ?
C38 Re2 C48 139.6(4) . . ?
C39 Re2 C37 66.6(3) . . ?
C39 Re2 C38 37.5(3) . . ?
C39 Re2 C41 66.0(4) . . ?
C39 Re2 C42 77.9(3) . . ?
C39 Re2 C43 139.6(4) . . ?
C39 Re2 C44 111.9(5) . . ?
C39 Re2 C45 102.5(5) . . ?
C39 Re2 C46 115.9(4) . . ?
C39 Re2 C48 176.8(4) . . ?
C40 Re2 C37 78.2(3) . . ?
C40 Re2 C38 66.3(3) . . ?
C40 Re2 C39 36.1(3) . . ?
C40 Re2 C41 36.7(3) . . ?
C40 Re2 C42 65.7(3) . . ?
C40 Re2 C43 174.5(4) . . ?
C40 Re2 C44 138.7(4) . . ?
C40 Re2 C45 110.7(4) . . ?
C40 Re2 C46 101.5(4) . . ?
C40 Re2 C48 146.9(4) . . ?
C41 Re2 C37 66.7(3) . . ?
C41 Re2 C38 78.8(3) . . ?
C41 Re2 C43 148.7(4) . . ?
C41 Re2 C45 137.4(4) . . ?
C41 Re2 C48 116.0(5) . . ?
C42 Re2 C37 36.9(3) . . ?
C42 Re2 C38 66.2(3) . . ?
C42 Re2 C41 36.7(3) . . ?
C42 Re2 C43 118.7(4) . . ?
C42 Re2 C44 149.2(4) . . ?
C42 Re2 C45 173.4(4) . . ?
C42 Re2 C48 102.2(4) . . ?
C43 Re2 C37 103.4(3) . . ?
C43 Re2 C48 37.6(5) . . ?
C44 Re2 C37 118.1(4) . . ?
C44 Re2 C38 103.0(5) . . ?
C44 Re2 C41 174.1(4) . . ?
C44 Re2 C43 35.9(5) . . ?
C44 Re2 C45 36.8(5) . . ?
C44 Re2 C48 66.3(5) . . ?
C45 Re2 C37 149.3(5) . . ?
C45 Re2 C38 118.1(5) . . ?
C45 Re2 C43 65.3(4) . . ?
C45 Re2 C48 77.7(5) . . ?
C46 Re2 C37 175.2(5) . . ?
C46 Re2 C38 147.4(5) . . ?
C46 Re2 C41 110.1(4) . . ?
C46 Re2 C42 138.6(5) . . ?
C46 Re2 C43 77.4(4) . . ?
C46 Re2 C44 65.3(5) . . ?
C46 Re2 C45 35.4(5) . . ?
C46 Re2 C48 66.2(5) . . ?
C47 Re2 C37 138.7(4) . . ?
C47 Re2 C38 175.4(4) . . ?
C47 Re2 C39 146.2(4) . . ?
C47 Re2 C40 115.6(4) . . ?
C47 Re2 C41 100.3(5) . . ?
C47 Re2 C42 110.3(5) . . ?
C47 Re2 C43 66.7(5) . . ?
C47 Re2 C44 78.4(6) . . ?
C47 Re2 C45 65.7(6) . . ?
C47 Re2 C46 37.2(5) . . ?
C47 Re2 C48 36.9(4) . . ?
O2 Co1 O3 165.6(2) . . ?
O2 Co1 N1 103.8(2) . . ?
O2 Co1 N2 89.4(3) . . ?
O2 Co1 N3 102.1(2) . . ?
O2 Co1 N4 89.3(3) . . ?
N1 Co1 O3 86.8(2) . . ?
N1 Co1 N2 78.6(3) . . ?
N1 Co1 N3 89.9(3) . . ?
N1 Co1 N4 164.4(3) . . ?
N2 Co1 O3 83.1(2) . . ?
N2 Co1 N4 110.4(3) . . ?
N3 Co1 O3 87.5(2) . . ?
N3 Co1 N2 165.5(3) . . ?
N3 Co1 N4 78.9(3) . . ?
N4 Co1 O3 81.9(2) . . ?
O13 Co2 O14 164.9(2) . . ?
O13 Co2 N5 104.6(2) . . ?
O13 Co2 N6 89.1(2) . . ?
O13 Co2 N7 102.3(2) . . ?
O13 Co2 N8 88.8(2) . . ?
N5 Co2 O14 86.2(2) . . ?
N5 Co2 N6 78.6(3) . . ?
N5 Co2 N7 89.9(3) . . ?
N5 Co2 N8 164.3(3) . . ?
N6 Co2 O14 82.5(2) . . ?
N6 Co2 N8 110.2(3) . . ?
N7 Co2 O14 88.1(2) . . ?
N7 Co2 N6 165.6(3) . . ?
N7 Co2 N8 79.1(2) . . ?
N8 Co2 O14 82.3(2) . . ?
O3 S1 C34 103.1(4) . . ?
O4 S1 O3 113.0(4) . . ?
O4 S1 C34 103.2(4) . . ?
O5 S1 O3 114.7(4) . . ?
O5 S1 O4 116.5(4) . . ?
O5 S1 C34 104.1(4) . . ?
O6 S2 O8 115.1(5) . . ?
O6 S2 C35 100.9(6) . . ?
O7 S2 O6 114.8(5) . . ?
O7 S2 O8 115.2(5) . . ?
O7 S2 C35 104.9(8) . . ?
O8 S2 C35 103.4(6) . . ?
O9 S3 O10 114.5(4) . . ?
O9 S3 C36 104.1(7) . . ?
O10 S3 C36 102.4(5) . . ?
O11 S3 O9 114.4(5) . . ?
O11 S3 O10 115.0(4) . . ?
O11 S3 C36 104.4(6) . . ?
O14 S4 C70 102.5(4) . . ?
O15 S4 O14 113.8(4) . . ?
O15 S4 C70 102.9(4) . . ?
O16 S4 O14 114.6(4) . . ?
O16 S4 O15 116.4(4) . . ?
O16 S4 C70 104.3(4) . . ?
O17 S5 C71 101.2(6) . . ?
O18 S5 O17 114.6(5) . . ?
O18 S5 O19 115.4(5) . . ?
O18 S5 C71 104.4(7) . . ?
O19 S5 O17 115.5(4) . . ?
O19 S5 C71 103.1(5) . . ?
O20 S6 C72 102.8(4) . . ?
O21 S6 O20 113.8(4) . . ?
O21 S6 O22 115.1(5) . . ?
O21 S6 C72 103.7(6) . . ?
O22 S6 O20 115.2(4) . . ?
O22 S6 C72 104.0(6) . . ?
C13 O1 H1 109.5 . . ?
Co1 O2 H2A 119(7) . . ?
Co1 O2 H2B 123(8) . . ?
H2A O2 H2B 108(10) . . ?
S1 O3 Co1 134.5(4) . . ?
C49 O12 H12A 109.5 . . ?
Co2 O13 H13A 111.5 . . ?
Co2 O13 H13B 111.0 . . ?
H13A O13 H13B 102.8 . . ?
S4 O14 Co2 133.7(3) . . ?
C14 N1 Co1 126.3(5) . . ?
C14 N1 C18 118.4(7) . . ?
C18 N1 Co1 112.8(5) . . ?
C19 N2 Co1 113.5(6) . . ?
C23 N2 Co1 128.1(6) . . ?
C23 N2 C19 118.2(7) . . ?
C24 N3 Co1 127.2(5) . . ?
C24 N3 C28 118.6(7) . . ?
C28 N3 Co1 113.2(5) . . ?
C29 N4 Co1 112.9(5) . . ?
C33 N4 Co1 128.2(6) . . ?
C33 N4 C29 118.4(7) . . ?
C50 N5 Co2 126.5(5) . . ?
C50 N5 C54 119.2(7) . . ?
C54 N5 Co2 112.4(5) . . ?
C55 N6 Co2 113.4(5) . . ?
C59 N6 Co2 127.5(5) . . ?
C59 N6 C55 118.8(7) . . ?
C60 N7 Co2 127.3(5) . . ?
C60 N7 C64 119.0(6) . . ?
C64 N7 Co2 112.5(5) . . ?
C65 N8 Co2 113.0(5) . . ?
C69 N8 Co2 128.1(5) . . ?
C69 N8 C65 118.6(7) . . ?
C2 C1 Re1 70.9(5) . . ?
C2 C1 C13 117.5(8) . . ?
C6 C1 Re1 70.6(5) . . ?
C6 C1 C2 119.4(8) . . ?
C6 C1 C13 123.0(7) . . ?
C13 C1 Re1 128.8(6) . . ?
Re1 C2 H2 129.1 . . ?
C1 C2 Re1 72.2(5) . . ?
C1 C2 H2 120.3 . . ?
C1 C2 C3 119.5(9) . . ?
C3 C2 Re1 70.7(5) . . ?
C3 C2 H2 120.3 . . ?
Re1 C3 H3 128.1 . . ?
C2 C3 Re1 72.0(5) . . ?
C2 C3 H3 119.3 . . ?
C4 C3 Re1 72.8(6) . . ?
C4 C3 C2 121.3(9) . . ?
C4 C3 H3 119.3 . . ?
Re1 C4 H4 129.0 . . ?
C3 C4 Re1 70.8(6) . . ?
C3 C4 H4 120.3 . . ?
C3 C4 C5 119.5(9) . . ?
C5 C4 Re1 72.2(6) . . ?
C5 C4 H4 120.3 . . ?
Re1 C5 H5 131.4 . . ?
C4 C5 Re1 71.0(6) . . ?
C4 C5 H5 120.0 . . ?
C6 C5 Re1 70.4(6) . . ?
C6 C5 C4 119.9(9) . . ?
C6 C5 H5 120.0 . . ?
Re1 C6 H6 126.9 . . ?
C1 C6 Re1 72.5(5) . . ?
C1 C6 C5 120.3(8) . . ?
C1 C6 H6 119.9 . . ?
C5 C6 Re1 72.7(5) . . ?
C5 C6 H6 119.9 . . ?
O1 C13 C1 105.3(6) . . ?
O1 C13 C14 107.9(7) . . ?
O1 C13 C24 107.7(7) . . ?
C14 C13 C1 107.6(6) . . ?
C24 C13 C1 112.4(7) . . ?
C24 C13 C14 115.4(6) . . ?
N1 C14 C13 118.9(7) . . ?
N1 C14 C15 121.7(7) . . ?
C15 C14 C13 119.1(7) . . ?
C14 C15 H15 120.2 . . ?
C16 C15 C14 119.7(8) . . ?
C16 C15 H15 120.2 . . ?
C15 C16 H16 120.6 . . ?
C15 C16 C17 118.8(8) . . ?
C17 C16 H16 120.6 . . ?
C16 C17 H17 120.4 . . ?
C16 C17 C18 119.1(8) . . ?
C18 C17 H17 120.4 . . ?
N1 C18 C17 122.2(8) . . ?
N1 C18 C19 116.0(7) . . ?
C17 C18 C19 121.7(7) . . ?
N2 C19 C18 115.7(7) . . ?
N2 C19 C20 121.0(8) . . ?
C20 C19 C18 123.3(7) . . ?
C19 C20 H20 120.2 . . ?
C21 C20 C19 119.7(8) . . ?
C21 C20 H20 120.2 . . ?
C20 C21 H21 120.2 . . ?
C22 C21 C20 119.6(8) . . ?
C22 C21 H21 120.2 . . ?
C21 C22 H22 120.9 . . ?
C21 C22 C23 118.2(9) . . ?
C23 C22 H22 120.9 . . ?
N2 C23 C22 123.3(8) . . ?
N2 C23 H23 118.4 . . ?
C22 C23 H23 118.4 . . ?
N3 C24 C13 119.3(7) . . ?
N3 C24 C25 121.6(7) . . ?
C25 C24 C13 119.0(8) . . ?
C24 C25 H25 120.4 . . ?
C24 C25 C26 119.2(9) . . ?
C26 C25 H25 120.4 . . ?
C25 C26 H26 120.1 . . ?
C27 C26 C25 119.7(8) . . ?
C27 C26 H26 120.1 . . ?
C26 C27 H27 120.5 . . ?
C26 C27 C28 119.1(8) . . ?
C28 C27 H27 120.5 . . ?
N3 C28 C27 121.8(8) . . ?
N3 C28 C29 116.0(7) . . ?
C27 C28 C29 122.2(7) . . ?
N4 C29 C28 116.5(7) . . ?
N4 C29 C30 121.2(8) . . ?
C30 C29 C28 122.3(8) . . ?
C29 C30 H30 120.1 . . ?
C31 C30 C29 119.8(8) . . ?
C31 C30 H30 120.1 . . ?
C30 C31 H31 120.2 . . ?
C30 C31 C32 119.5(8) . . ?
C32 C31 H31 120.2 . . ?
C31 C32 H32 121.1 . . ?
C31 C32 C33 117.8(9) . . ?
C33 C32 H32 121.1 . . ?
N4 C33 C32 123.1(9) . . ?
N4 C33 H33 118.4 . . ?
C32 C33 H33 118.4 . . ?
F1 C34 S1 110.6(6) . . ?
F1 C34 F2 107.4(8) . . ?
F2 C34 S1 111.4(6) . . ?
F3 C34 S1 111.3(7) . . ?
F3 C34 F1 108.7(7) . . ?
F3 C34 F2 107.2(8) . . ?
F4 C35 S2 110.9(10) . . ?
F4 C35 F5 108.3(15) . . ?
F4 C35 F6 108.7(12) . . ?
F5 C35 S2 110.8(10) . . ?
F6 C35 S2 110.2(12) . . ?
F6 C35 F5 107.8(13) . . ?
F7 C36 S3 109.0(11) . . ?
F8 C36 S3 110.5(10) . . ?
F8 C36 F7 107.6(13) . . ?
F9 C36 S3 113.4(10) . . ?
F9 C36 F7 106.9(14) . . ?
F9 C36 F8 109.3(13) . . ?
C38 C37 Re2 71.0(4) . . ?
C38 C37 C49 122.9(7) . . ?
C42 C37 Re2 70.5(5) . . ?
C42 C37 C38 118.6(7) . . ?
C42 C37 C49 118.5(7) . . ?
C49 C37 Re2 129.3(5) . . ?
Re2 C38 H38 129.0 . . ?
C37 C38 Re2 72.2(5) . . ?
C37 C38 H38 120.4 . . ?
C37 C38 C39 119.2(8) . . ?
C39 C38 Re2 70.7(5) . . ?
C39 C38 H38 120.4 . . ?
Re2 C39 H39 128.8 . . ?
C38 C39 Re2 71.8(5) . . ?
C38 C39 H39 119.8 . . ?
C40 C39 Re2 71.8(5) . . ?
C40 C39 C38 120.3(8) . . ?
C40 C39 H39 119.8 . . ?
Re2 C40 H40 129.2 . . ?
C39 C40 Re2 72.1(5) . . ?
C39 C40 H40 119.2 . . ?
C39 C40 C41 121.5(8) . . ?
C41 C40 Re2 72.0(5) . . ?
C41 C40 H40 119.2 . . ?
Re2 C41 H41 128.7 . . ?
C40 C41 Re2 71.3(5) . . ?
C40 C41 H41 120.7 . . ?
C40 C41 C42 118.6(8) . . ?
C42 C41 Re2 71.5(5) . . ?
C42 C41 H41 120.7 . . ?
Re2 C42 H42 128.8 . . ?
C37 C42 Re2 72.6(5) . . ?
C37 C42 H42 119.1 . . ?
C41 C42 Re2 71.8(5) . . ?
C41 C42 C37 121.7(8) . . ?
C41 C42 H42 119.1 . . ?
Re2 C43 H43 128.9 . . ?
C44 C43 Re2 71.6(7) . . ?
C44 C43 H43 119.6 . . ?
C44 C43 C48 120.8(12) . . ?
C48 C43 Re2 72.4(7) . . ?
C48 C43 H43 119.6 . . ?
Re2 C44 H44 127.8 . . ?
C43 C44 Re2 72.6(7) . . ?
C43 C44 H44 120.0 . . ?
C43 C44 C45 120.0(14) . . ?
C45 C44 Re2 71.8(8) . . ?
C45 C44 H44 120.0 . . ?
Re2 C45 H45 129.4 . . ?
C44 C45 Re2 71.4(7) . . ?
C44 C45 H45 119.6 . . ?
C46 C45 Re2 72.0(8) . . ?
C46 C45 C44 120.8(15) . . ?
C46 C45 H45 119.6 . . ?
Re2 C46 H46 129.7 . . ?
C45 C46 Re2 72.6(7) . . ?
C45 C46 H46 119.5 . . ?
C45 C46 C47 121.0(13) . . ?
C47 C46 Re2 70.7(6) . . ?
C47 C46 H46 119.5 . . ?
Re2 C47 H47 125.7 . . ?
C46 C47 Re2 72.1(7) . . ?
C46 C47 H47 119.8 . . ?
C46 C47 C48 120.3(14) . . ?
C48 C47 Re2 74.1(7) . . ?
C48 C47 H47 119.8 . . ?
Re2 C48 H48 131.9 . . ?
C43 C48 Re2 70.1(7) . . ?
C43 C48 H48 121.6 . . ?
C47 C48 Re2 69.0(7) . . ?
C47 C48 C43 116.9(13) . . ?
C47 C48 H48 121.6 . . ?
O12 C49 C37 104.2(6) . . ?
O12 C49 C50 109.3(6) . . ?
O12 C49 C60 108.6(6) . . ?
C50 C49 C37 106.5(6) . . ?
C50 C49 C60 115.5(6) . . ?
C60 C49 C37 112.2(6) . . ?
N5 C50 C49 119.5(7) . . ?
N5 C50 C51 121.8(7) . . ?
C51 C50 C49 118.5(7) . . ?
C50 C51 H51 120.6 . . ?
C50 C51 C52 118.8(8) . . ?
C52 C51 H51 120.6 . . ?
C51 C52 H52 120.1 . . ?
C53 C52 C51 119.8(8) . . ?
C53 C52 H52 120.1 . . ?
C52 C53 H53 120.6 . . ?
C52 C53 C54 118.9(8) . . ?
C54 C53 H53 120.6 . . ?
N5 C54 C53 121.6(8) . . ?
N5 C54 C55 116.8(7) . . ?
C53 C54 C55 121.7(7) . . ?
N6 C55 C54 115.6(7) . . ?
N6 C55 C56 121.4(8) . . ?
C56 C55 C54 122.9(7) . . ?
C55 C56 H56 120.5 . . ?
C57 C56 C55 119.0(8) . . ?
C57 C56 H56 120.5 . . ?
C56 C57 H57 120.0 . . ?
C56 C57 C58 120.0(8) . . ?
C58 C57 H57 120.0 . . ?
C57 C58 H58 121.1 . . ?
C57 C58 C59 117.8(8) . . ?
C59 C58 H58 121.1 . . ?
N6 C59 C58 122.9(8) . . ?
N6 C59 H59 118.6 . . ?
C58 C59 H59 118.6 . . ?
N7 C60 C49 119.7(6) . . ?
N7 C60 C61 121.4(7) . . ?
C61 C60 C49 119.0(7) . . ?
C60 C61 H61 120.2 . . ?
C62 C61 C60 119.7(8) . . ?
C62 C61 H61 120.2 . . ?
C61 C62 H62 120.4 . . ?
C63 C62 C61 119.3(8) . . ?
C63 C62 H62 120.4 . . ?
C62 C63 H63 120.7 . . ?
C62 C63 C64 118.7(7) . . ?
C64 C63 H63 120.7 . . ?
N7 C64 C63 121.9(7) . . ?
N7 C64 C65 116.8(7) . . ?
C63 C64 C65 121.2(7) . . ?
N8 C65 C64 115.9(6) . . ?
N8 C65 C66 121.1(7) . . ?
C66 C65 C64 122.9(7) . . ?
C65 C66 H66 120.1 . . ?
C67 C66 C65 119.7(8) . . ?
C67 C66 H66 120.1 . . ?
C66 C67 H67 120.3 . . ?
C66 C67 C68 119.3(8) . . ?
C68 C67 H67 120.3 . . ?
C67 C68 H68 120.9 . . ?
C67 C68 C69 118.3(9) . . ?
C69 C68 H68 120.9 . . ?
N8 C69 C68 122.9(8) . . ?
N8 C69 H69 118.5 . . ?
C68 C69 H69 118.5 . . ?
F10 C70 S4 110.9(7) . . ?
F11 C70 S4 111.7(6) . . ?
F11 C70 F10 107.0(8) . . ?
F12 C70 S4 111.3(6) . . ?
F12 C70 F10 108.0(8) . . ?
F12 C70 F11 107.6(8) . . ?
F13 C71 S5 111.2(9) . . ?
F13 C71 F14 108.1(14) . . ?
F13 C71 F15 109.1(12) . . ?
F14 C71 S5 110.6(10) . . ?
F15 C71 S5 110.4(11) . . ?
F15 C71 F14 107.3(12) . . ?
F16 C72 S6 109.0(9) . . ?
F17 C72 S6 112.7(9) . . ?
F17 C72 F16 108.5(11) . . ?
F17 C72 F18 108.5(11) . . ?
F18 C72 S6 111.4(8) . . ?
F18 C72 F16 106.5(11) . . ?
Re1 C7 H7 130.8 . . ?
C8 C7 Re1 70.9(6) . . ?
C8 C7 H7 119.3 . . ?
C8 C7 C12 121.4(12) . . ?
C12 C7 Re1 71.8(7) . . ?
C12 C7 H7 119.3 . . ?
Re1 C8 H8 127.0 . . ?
C7 C8 Re1 73.4(7) . . ?
C7 C8 H8 120.4 . . ?
C7 C8 C9 119.2(13) . . ?
C9 C8 Re1 71.1(7) . . ?
C9 C8 H8 120.4 . . ?
Re1 C9 H9 129.1 . . ?
C8 C9 Re1 70.5(7) . . ?
C8 C9 H9 120.9 . . ?
C10 C9 Re1 71.6(8) . . ?
C10 C9 C8 118.1(14) . . ?
C10 C9 H9 120.9 . . ?
Re1 C10 H10 127.9 . . ?
C9 C10 Re1 71.6(8) . . ?
C9 C10 H10 119.0 . . ?
C11 C10 Re1 73.8(8) . . ?
C11 C10 C9 122.0(14) . . ?
C11 C10 H10 119.0 . . ?
Re1 C11 H11 130.4 . . ?
C10 C11 Re1 71.2(8) . . ?
C10 C11 H11 120.0 . . ?
C10 C11 C12 120.1(14) . . ?
C12 C11 Re1 71.0(7) . . ?
C12 C11 H11 120.0 . . ?
Re1 C12 H12 127.7 . . ?
C7 C12 Re1 72.0(7) . . ?
C7 C12 C11 119.1(14) . . ?
C7 C12 H12 120.5 . . ?
C11 C12 Re1 71.9(7) . . ?
C11 C12 H12 120.5 . . ?

loop_
_geom_bond_atom_site_label_1
_geom_bond_atom_site_label_2
_geom_bond_distance
_geom_bond_site_symmetry_2
_geom_bond_publ_flag
Re1 C1 2.252(8) . ?
Re1 C2 2.235(9) . ?
Re1 C3 2.218(10) . ?
Re1 C4 2.244(10) . ?
Re1 C5 2.259(10) . ?
Re1 C6 2.228(9) . ?
Re1 C7 2.228(10) . ?
Re1 C8 2.198(10) . ?
Re1 C9 2.206(13) . ?
Re1 C10 2.206(13) . ?
Re1 C11 2.238(11) . ?
Re1 C12 2.226(12) . ?
Re2 C37 2.253(8) . ?
Re2 C38 2.239(8) . ?
Re2 C39 2.224(9) . ?
Re2 C40 2.221(8) . ?
Re2 C41 2.230(9) . ?
Re2 C42 2.225(9) . ?
Re2 C43 2.240(11) . ?
Re2 C44 2.228(13) . ?
Re2 C45 2.232(13) . ?
Re2 C46 2.224(10) . ?
Re2 C47 2.205(11) . ?
Re2 C48 2.271(13) . ?
Co1 O2 2.064(6) . ?
Co1 O3 2.279(6) . ?
Co1 N1 2.100(7) . ?
Co1 N2 2.108(7) . ?
Co1 N3 2.103(7) . ?
Co1 N4 2.109(7) . ?
Co2 O13 2.078(6) . ?
Co2 O14 2.289(6) . ?
Co2 N5 2.099(6) . ?
Co2 N6 2.106(6) . ?
Co2 N7 2.100(6) . ?
Co2 N8 2.110(6) . ?
S1 O3 1.463(6) . ?
S1 O4 1.450(6) . ?
S1 O5 1.439(6) . ?
S1 C34 1.817(9) . ?
S2 O6 1.436(7) . ?
S2 O7 1.425(9) . ?
S2 O8 1.436(7) . ?
S2 C35 1.810(14) . ?
S3 O9 1.432(8) . ?
S3 O10 1.450(6) . ?
S3 O11 1.412(7) . ?
S3 C36 1.799(13) . ?
S4 O14 1.456(6) . ?
S4 O15 1.441(6) . ?
S4 O16 1.433(6) . ?
S4 C70 1.814(9) . ?
S5 O17 1.437(6) . ?
S5 O18 1.425(8) . ?
S5 O19 1.433(7) . ?
S5 C71 1.810(13) . ?
S6 O20 1.455(6) . ?
S6 O21 1.424(7) . ?
S6 O22 1.428(7) . ?
S6 C72 1.810(11) . ?
F1 C34 1.321(11) . ?
F2 C34 1.331(10) . ?
F3 C34 1.320(11) . ?
F4 C35 1.321(14) . ?
F5 C35 1.33(2) . ?
F6 C35 1.322(16) . ?
F7 C36 1.36(2) . ?
F8 C36 1.335(14) . ?
F9 C36 1.274(16) . ?
F10 C70 1.330(11) . ?
F11 C70 1.323(10) . ?
F12 C70 1.319(11) . ?
F13 C71 1.321(14) . ?
F14 C71 1.33(2) . ?
F15 C71 1.324(15) . ?
F16 C72 1.361(17) . ?
F17 C72 1.287(15) . ?
F18 C72 1.325(12) . ?
O1 H1 0.8400 . ?
O1 C13 1.427(10) . ?
O2 H2A 0.86(2) . ?
O2 H2B 0.80(11) . ?
O12 H12A 0.8400 . ?
O12 C49 1.418(9) . ?
O13 H13A 0.8817 . ?
O13 H13B 0.8822 . ?
N1 C14 1.345(11) . ?
N1 C18 1.355(10) . ?
N2 C19 1.353(10) . ?
N2 C23 1.338(12) . ?
N3 C24 1.352(11) . ?
N3 C28 1.353(10) . ?
N4 C29 1.348(10) . ?
N4 C33 1.334(12) . ?
N5 C50 1.338(10) . ?
N5 C54 1.355(10) . ?
N6 C55 1.349(10) . ?
N6 C59 1.334(11) . ?
N7 C60 1.338(10) . ?
N7 C64 1.356(9) . ?
N8 C65 1.355(9) . ?
N8 C69 1.340(10) . ?
C1 C2 1.420(12) . ?
C1 C6 1.419(12) . ?
C1 C13 1.550(11) . ?
C2 H2 0.9500 . ?
C2 C3 1.424(13) . ?
C3 H3 0.9500 . ?
C3 C4 1.393(16) . ?
C4 H4 0.9500 . ?
C4 C5 1.423(14) . ?
C5 H5 0.9500 . ?
C5 C6 1.421(12) . ?
C6 H6 0.9500 . ?
C13 C14 1.548(11) . ?
C13 C24 1.537(11) . ?
C14 C15 1.390(11) . ?
C15 H15 0.9500 . ?
C15 C16 1.378(12) . ?
C16 H16 0.9500 . ?
C16 C17 1.383(13) . ?
C17 H17 0.9500 . ?
C17 C18 1.383(12) . ?
C18 C19 1.480(12) . ?
C19 C20 1.391(12) . ?
C20 H20 0.9500 . ?
C20 C21 1.375(14) . ?
C21 H21 0.9500 . ?
C21 C22 1.367(13) . ?
C22 H22 0.9500 . ?
C22 C23 1.387(12) . ?
C23 H23 0.9500 . ?
C24 C25 1.387(12) . ?
C25 H25 0.9500 . ?
C25 C26 1.389(12) . ?
C26 H26 0.9500 . ?
C26 C27 1.357(13) . ?
C27 H27 0.9500 . ?
C27 C28 1.401(12) . ?
C28 C29 1.483(12) . ?
C29 C30 1.392(11) . ?
C30 H30 0.9500 . ?
C30 C31 1.361(14) . ?
C31 H31 0.9500 . ?
C31 C32 1.385(14) . ?
C32 H32 0.9500 . ?
C32 C33 1.389(12) . ?
C33 H33 0.9500 . ?
C37 C38 1.418(11) . ?
C37 C42 1.418(11) . ?
C37 C49 1.555(10) . ?
C38 H38 0.9500 . ?
C38 C39 1.434(11) . ?
C39 H39 0.9500 . ?
C39 C40 1.378(13) . ?
C40 H40 0.9500 . ?
C40 C41 1.402(13) . ?
C41 H41 0.9500 . ?
C41 C42 1.403(12) . ?
C42 H42 0.9500 . ?
C43 H43 0.9500 . ?
C43 C44 1.377(18) . ?
C43 C48 1.453(18) . ?
C44 H44 0.9500 . ?
C44 C45 1.408(18) . ?
C45 H45 0.9500 . ?
C45 C46 1.35(2) . ?
C46 H46 0.9500 . ?
C46 C47 1.41(2) . ?
C47 H47 0.9500 . ?
C47 C48 1.417(17) . ?
C48 H48 0.9500 . ?
C49 C50 1.542(11) . ?
C49 C60 1.549(10) . ?
C50 C51 1.389(11) . ?
C51 H51 0.9500 . ?
C51 C52 1.391(12) . ?
C52 H52 0.9500 . ?
C52 C53 1.364(13) . ?
C53 H53 0.9500 . ?
C53 C54 1.397(11) . ?
C54 C55 1.468(12) . ?
C55 C56 1.389(11) . ?
C56 H56 0.9500 . ?
C56 C57 1.378(13) . ?
C57 H57 0.9500 . ?
C57 C58 1.378(13) . ?
C58 H58 0.9500 . ?
C58 C59 1.394(11) . ?
C59 H59 0.9500 . ?
C60 C61 1.383(11) . ?
C61 H61 0.9500 . ?
C61 C62 1.383(12) . ?
C62 H62 0.9500 . ?
C62 C63 1.374(12) . ?
C63 H63 0.9500 . ?
C63 C64 1.388(11) . ?
C64 C65 1.477(11) . ?
C65 C66 1.386(11) . ?
C66 H66 0.9500 . ?
C66 C67 1.377(13) . ?
C67 H67 0.9500 . ?
C67 C68 1.382(13) . ?
C68 H68 0.9500 . ?
C68 C69 1.384(12) . ?
C69 H69 0.9500 . ?
C7 H7 0.9500 . ?
C7 C8 1.359(18) . ?
C7 C12 1.384(18) . ?
C8 H8 0.9500 . ?
C8 C9 1.446(17) . ?
C9 H9 0.9500 . ?
C9 C10 1.391(19) . ?
C10 H10 0.9500 . ?
C10 C11 1.34(2) . ?
C11 H11 0.9500 . ?
C11 C12 1.421(18) . ?
C12 H12 0.9500 . ?

loop_
_exptl_oxdiff_crystal_face_indexfrac_h
_exptl_oxdiff_crystal_face_indexfrac_k
_exptl_oxdiff_crystal_face_indexfrac_l
_exptl_oxdiff_crystal_face_x
_exptl_oxdiff_crystal_face_y
_exptl_oxdiff_crystal_face_z
3.5866 0.0361 -26.9823 -0.7848 -0.1463 -0.6023
-3.5354 -0.0673 26.9973 0.7887 0.1471 0.5969
-0.6104 5.2220 -6.0084 -0.7675 0.2718 0.5806
-3.2280 -4.4919 14.1142 0.9204 -0.3256 -0.2164
6.9005 -4.4393 -10.1032 0.2099 -0.0751 -0.9748
11.2155 -0.0568 -20.1341 -0.5808 0.3547 -0.7326
-11.2149 0.0239 20.1369 0.5847 -0.3571 0.7285
15.3224 -0.0158 -7.4649 -0.2222 0.7465 -0.6272
-15.3353 -0.0206 7.3683 0.2236 -0.7511 0.6212
-4.8326 -4.6161 -10.6979 0.2194 -0.7415 -0.6340
-2.0629 4.5800 13.9355 -0.1181 0.4009 0.9085
-13.0082 0.1479 -14.3426 -0.4234 -0.8894 0.1723
13.0794 -0.1917 14.1396 0.4225 0.8875 -0.1839
0.4030 0.0164 -27.4368 -0.7938 -0.3289 -0.5115
-7.0026 2.0041 23.0029 0.4396 0.0567 0.9007
